data_4024926
loop_
_publ_author_name
'Mohamed Medjahdi'
'Jos\'e C. Gonz\'alez-G\'omez'
'Francisco Foubelo'
'Miguel Yus'

_publ_section_title
;
Stereoselective Synthesis of Azetidines and Pyrrolidines
from N-tert-Butylsulfonyl(2-aminoalkyl)oxiranes
;
_journal_name_full 'Journal of Organic Chemistry'
_journal_page_first 7859
_journal_page_last 7865
_journal_paper_doi 10.1021/jo9016666
_journal_volume 74
_journal_year 2009
_chemical_absolute_configuration ad
_chemical_formula_moiety 'C16 H25 N O3 S'
_chemical_formula_sum 'C16 H25 N O3 S'
_chemical_formula_weight 311.43
_chemical_name_systematic
; 
 ? 
;
_space_group_IT_number 4
_symmetry_cell_setting monoclinic
_symmetry_space_group_name_Hall 'P 2yb'
_symmetry_space_group_name_H-M 'P 1 21 1'
_atom_sites_solution_hydrogens geom
_atom_sites_solution_primary direct
_atom_sites_solution_secondary difmap
_audit_creation_method SHELXL-97
_cell_angle_alpha 90.00
_cell_angle_beta 115.430(3)
_cell_angle_gamma 90.00
_cell_formula_units_Z 2
_cell_length_a 12.375(2)
_cell_length_b 5.7906(10)
_cell_length_c 12.893(2)
_cell_measurement_reflns_used 1061
_cell_measurement_temperature 294(1)
_cell_measurement_theta_max 18.7
_cell_measurement_theta_min 3.02
_cell_volume 834.4(2)
_computing_cell_refinement 'Bruker SMART V5.625'
_computing_data_collection 'Bruker SMART V5.625'
_computing_data_reduction 'Bruker SAINT V6.28A'
_computing_molecular_graphics
;
SHELXTL  Rel. 6.12/V (Sheldrick, Acta Cryst. 2008, A64, 112-122)
;
_computing_publication_material
;
SHELX-97 (Sheldrick, Acta Cryst. 2008, A64, 112-122)' 
;
_computing_structure_refinement
;
SHELXL-97 (Sheldrick, Acta Cryst. 2008, A64, 112-122) 
;
_computing_structure_solution
;
SHELXS-97 (Sheldrick, Acta Cryst. 2008, A64, 112-122)
;
_diffrn_ambient_temperature 294(1)
_diffrn_measured_fraction_theta_full 0.997
_diffrn_measured_fraction_theta_max 0.997
_diffrn_measurement_device_type 'CCD area detector'
_diffrn_measurement_method 'phi and omega scans'
_diffrn_radiation_monochromator graphite
_diffrn_radiation_source 'fine-focus sealed tube'
_diffrn_radiation_type MoK\a
_diffrn_radiation_wavelength 0.71073
_diffrn_reflns_av_R_equivalents 0.0462
_diffrn_reflns_av_sigmaI/netI 0.0667
_diffrn_reflns_limit_h_max 14
_diffrn_reflns_limit_h_min -14
_diffrn_reflns_limit_k_max 6
_diffrn_reflns_limit_k_min -6
_diffrn_reflns_limit_l_max 15
_diffrn_reflns_limit_l_min -15
_diffrn_reflns_number 6960
_diffrn_reflns_theta_full 25.04
_diffrn_reflns_theta_max 25.04
_diffrn_reflns_theta_min 1.82
_exptl_absorpt_coefficient_mu 0.203
_exptl_absorpt_correction_T_max 0.9879
_exptl_absorpt_correction_T_min 0.8304
_exptl_absorpt_correction_type multi-scan
_exptl_absorpt_process_details 'Bruker/Siemens SADABS V2.03'
_exptl_crystal_colour colorless
_exptl_crystal_density_diffrn 1.240
_exptl_crystal_density_method 'not measured'
_exptl_crystal_description plate
_exptl_crystal_F_000 336
_exptl_crystal_size_max 0.50
_exptl_crystal_size_mid 0.15
_exptl_crystal_size_min 0.06
_refine_diff_density_max 0.268
_refine_diff_density_min -0.363
_refine_diff_density_rms 0.044
_refine_ls_abs_structure_details 'Flack H D (1983), Acta Cryst. A39, 876-881'
_refine_ls_abs_structure_Flack 0.02(14)
_refine_ls_extinction_method none
_refine_ls_goodness_of_fit_ref 1.026
_refine_ls_hydrogen_treatment constr
_refine_ls_matrix_type full
_refine_ls_number_parameters 195
_refine_ls_number_reflns 2926
_refine_ls_number_restraints 1
_refine_ls_restrained_S_all 1.025
_refine_ls_R_factor_all 0.0841
_refine_ls_R_factor_gt 0.0587
_refine_ls_shift/su_max 0.000
_refine_ls_shift/su_mean 0.000
_refine_ls_structure_factor_coef Fsqd
_refine_ls_weighting_details 'calc w=1/[\s^2^(Fo^2^)+(0.0725P)^2^+0.1510P] where P=(Fo^2^+2Fc^2^)/3'
_refine_ls_weighting_scheme calc
_refine_ls_wR_factor_gt 0.1372
_refine_ls_wR_factor_ref 0.1514
_reflns_number_gt 2152
_reflns_number_total 2926
_reflns_threshold_expression I>2\s(I)
_cod_data_source_file jo9016666_si_003.cif
_cod_data_source_block x
_cod_original_sg_symbol_H-M 'P 21'
_cod_database_code 4024926

loop_
_symmetry_equiv_pos_as_xyz
'x, y, z'
'-x, y+1/2, -z'

loop_
_atom_site_label
_atom_site_type_symbol
_atom_site_fract_x
_atom_site_fract_y
_atom_site_fract_z
_atom_site_U_iso_or_equiv
_atom_site_adp_type
_atom_site_occupancy
_atom_site_symmetry_multiplicity
_atom_site_calc_flag
_atom_site_refinement_flags
_atom_site_disorder_assembly
_atom_site_disorder_group
C1 C 0.1476(4) 0.7508(9) 0.5737(4) 0.0586(13) Uani 1 1 d . . .
H1A H 0.0812 0.8482 0.5671 0.070 Uiso 1 1 calc R . .
H1B H 0.1354 0.5966 0.5960 0.070 Uiso 1 1 calc R . .
C2 C 0.1610(4) 0.7466(10) 0.4635(4) 0.0637(14) Uani 1 1 d . . .
H2 H 0.1447 0.9007 0.4288 0.076 Uiso 1 1 calc R . .
O1 O 0.0870(3) 0.5831(9) 0.3828(3) 0.0893(12) Uani 1 1 d . . .
H1 H 0.0166 0.6163 0.3637 0.134 Uiso 1 1 calc R . .
C3 C 0.2885(4) 0.6891(11) 0.4998(4) 0.0660(14) Uani 1 1 d . . .
H3A H 0.3140 0.7337 0.4413 0.079 Uiso 1 1 calc R . .
H3B H 0.3018 0.5246 0.5140 0.079 Uiso 1 1 calc R . .
C4 C 0.3571(4) 0.8266(8) 0.6108(4) 0.0522(12) Uani 1 1 d . . .
H4 H 0.3776 0.9799 0.5925 0.063 Uiso 1 1 calc R . .
C5 C 0.4688(4) 0.7057(8) 0.6957(4) 0.0532(12) Uani 1 1 d . . .
H5A H 0.5055 0.7990 0.7646 0.064 Uiso 1 1 calc R . .
H5B H 0.4465 0.5589 0.7171 0.064 Uiso 1 1 calc R . .
C6 C 0.5595(5) 0.6638(9) 0.6475(4) 0.0623(13) Uani 1 1 d . . .
H6A H 0.5204 0.5822 0.5751 0.075 Uiso 1 1 calc R . .
H6B H 0.5860 0.8118 0.6318 0.075 Uiso 1 1 calc R . .
C7 C 0.6677(4) 0.5267(9) 0.7261(4) 0.0518(13) Uani 1 1 d . . .
C8 C 0.7835(4) 0.5990(11) 0.7542(4) 0.0679(16) Uani 1 1 d . . .
H8 H 0.7957 0.7380 0.7247 0.081 Uiso 1 1 calc R . .
C9 C 0.8796(5) 0.4725(12) 0.8234(6) 0.0802(18) Uani 1 1 d . . .
H9 H 0.9560 0.5305 0.8432 0.096 Uiso 1 1 calc R . .
C10 C 0.8672(5) 0.2621(12) 0.8649(5) 0.0801(18) Uani 1 1 d . . .
H10 H 0.9337 0.1736 0.9095 0.096 Uiso 1 1 calc R . .
C11 C 0.7532(5) 0.1845(11) 0.8389(5) 0.0733(15) Uani 1 1 d . . .
H11 H 0.7422 0.0442 0.8681 0.088 Uiso 1 1 calc R . .
C12 C 0.6554(5) 0.3148(9) 0.7695(4) 0.0610(13) Uani 1 1 d . . .
H12 H 0.5790 0.2587 0.7514 0.073 Uiso 1 1 calc R . .
N1 N 0.2628(3) 0.8477(6) 0.6564(3) 0.0476(9) Uani 1 1 d . . .
S1 S 0.26572(10) 1.06363(19) 0.73830(9) 0.0472(3) Uani 1 1 d . . .
O2 O 0.1566(3) 1.1958(6) 0.6849(3) 0.0650(10) Uani 1 1 d . . .
O3 O 0.3781(3) 1.1828(6) 0.7702(3) 0.0668(10) Uani 1 1 d . . .
C13 C 0.2652(4) 0.9397(8) 0.8662(4) 0.0464(11) Uani 1 1 d . . .
C14 C 0.3794(4) 0.8033(9) 0.9289(4) 0.0608(13) Uani 1 1 d . . .
H14A H 0.3826 0.7471 1.0002 0.091 Uiso 1 1 calc R . .
H14B H 0.4471 0.9012 0.9439 0.091 Uiso 1 1 calc R . .
H14C H 0.3808 0.6752 0.8823 0.091 Uiso 1 1 calc R . .
C15 C 0.2591(5) 1.1395(8) 0.9400(4) 0.0634(14) Uani 1 1 d . . .
H15A H 0.2616 1.0807 1.0106 0.095 Uiso 1 1 calc R . .
H15B H 0.1860 1.2234 0.8996 0.095 Uiso 1 1 calc R . .
H15C H 0.3260 1.2407 0.9565 0.095 Uiso 1 1 calc R . .
C16 C 0.1557(4) 0.7839(9) 0.8339(4) 0.0603(13) Uani 1 1 d . . .
H16A H 0.1607 0.6575 0.7880 0.091 Uiso 1 1 calc R . .
H16B H 0.0844 0.8713 0.7909 0.091 Uiso 1 1 calc R . .
H16C H 0.1531 0.7251 0.9024 0.091 Uiso 1 1 calc R . .

loop_
_atom_site_aniso_label
_atom_site_aniso_U_11
_atom_site_aniso_U_22
_atom_site_aniso_U_33
_atom_site_aniso_U_23
_atom_site_aniso_U_13
_atom_site_aniso_U_12
C1 0.049(3) 0.061(3) 0.066(3) 0.001(3) 0.025(3) -0.010(2)
C2 0.056(3) 0.082(4) 0.048(3) 0.007(3) 0.018(2) -0.010(3)
O1 0.072(2) 0.120(3) 0.066(2) -0.025(3) 0.020(2) -0.031(3)
C3 0.060(3) 0.093(4) 0.049(3) -0.014(3) 0.027(2) -0.020(3)
C4 0.057(3) 0.058(3) 0.051(3) 0.002(2) 0.032(2) -0.006(2)
C5 0.054(3) 0.062(3) 0.048(3) -0.001(2) 0.027(2) -0.006(3)
C6 0.067(3) 0.069(3) 0.064(3) -0.002(3) 0.040(3) -0.009(3)
C7 0.056(3) 0.061(3) 0.050(3) -0.015(2) 0.034(2) -0.015(3)
C8 0.064(3) 0.075(4) 0.072(3) -0.016(3) 0.036(3) -0.012(3)
C9 0.056(4) 0.095(5) 0.093(5) -0.011(4) 0.035(3) -0.003(4)
C10 0.061(4) 0.104(5) 0.073(4) -0.018(4) 0.027(3) 0.014(4)
C11 0.087(4) 0.071(3) 0.069(4) -0.006(3) 0.041(3) 0.006(4)
C12 0.065(3) 0.066(3) 0.061(3) -0.018(3) 0.035(3) -0.016(3)
N1 0.045(2) 0.050(2) 0.052(2) 0.0012(18) 0.0254(18) -0.0073(19)
S1 0.0516(7) 0.0399(5) 0.0523(6) 0.0068(6) 0.0244(5) -0.0049(6)
O2 0.070(2) 0.058(2) 0.057(2) 0.0208(17) 0.0175(17) 0.0212(19)
O3 0.070(2) 0.065(2) 0.075(2) -0.0081(19) 0.0398(19) -0.0292(19)
C13 0.050(3) 0.045(2) 0.044(3) 0.005(2) 0.020(2) -0.003(2)
C14 0.062(3) 0.063(3) 0.054(3) 0.010(3) 0.021(2) 0.004(3)
C15 0.079(4) 0.050(3) 0.068(3) 0.000(2) 0.038(3) -0.004(2)
C16 0.056(3) 0.063(3) 0.067(3) 0.013(3) 0.031(3) -0.007(3)

loop_
_atom_type_symbol
_atom_type_description
_atom_type_scat_dispersion_real
_atom_type_scat_dispersion_imag
_atom_type_scat_source
C C 0.0033 0.0016 'International Tables Vol C Tables 4.2.6.8 and 6.1.1.4'
H H 0.0000 0.0000 'International Tables Vol C Tables 4.2.6.8 and 6.1.1.4'
N N 0.0061 0.0033 'International Tables Vol C Tables 4.2.6.8 and 6.1.1.4'
O O 0.0106 0.0060 'International Tables Vol C Tables 4.2.6.8 and 6.1.1.4'
S S 0.1246 0.1234 'International Tables Vol C Tables 4.2.6.8 and 6.1.1.4'

loop_
_geom_angle_atom_site_label_1
_geom_angle_atom_site_label_2
_geom_angle_atom_site_label_3
_geom_angle
_geom_angle_site_symmetry_1
_geom_angle_site_symmetry_3
_geom_angle_publ_flag
N1 C1 C2 103.0(3) . . ?
N1 C1 H1A 111.2 . . ?
C2 C1 H1A 111.2 . . ?
N1 C1 H1B 111.2 . . ?
C2 C1 H1B 111.2 . . ?
H1A C1 H1B 109.1 . . ?
O1 C2 C3 110.4(5) . . ?
O1 C2 C1 114.1(4) . . ?
C3 C2 C1 103.9(4) . . ?
O1 C2 H2 109.4 . . ?
C3 C2 H2 109.4 . . ?
C1 C2 H2 109.4 . . ?
C2 O1 H1 109.5 . . ?
C2 C3 C4 105.4(4) . . ?
C2 C3 H3A 110.7 . . ?
C4 C3 H3A 110.7 . . ?
C2 C3 H3B 110.7 . . ?
C4 C3 H3B 110.7 . . ?
H3A C3 H3B 108.8 . . ?
C5 C4 N1 111.8(3) . . ?
C5 C4 C3 113.6(4) . . ?
N1 C4 C3 101.2(4) . . ?
C5 C4 H4 110.0 . . ?
N1 C4 H4 110.0 . . ?
C3 C4 H4 110.0 . . ?
C6 C5 C4 112.6(4) . . ?
C6 C5 H5A 109.1 . . ?
C4 C5 H5A 109.1 . . ?
C6 C5 H5B 109.1 . . ?
C4 C5 H5B 109.1 . . ?
H5A C5 H5B 107.8 . . ?
C7 C6 C5 114.1(4) . . ?
C7 C6 H6A 108.7 . . ?
C5 C6 H6A 108.7 . . ?
C7 C6 H6B 108.7 . . ?
C5 C6 H6B 108.7 . . ?
H6A C6 H6B 107.6 . . ?
C8 C7 C12 116.4(5) . . ?
C8 C7 C6 122.5(5) . . ?
C12 C7 C6 121.1(4) . . ?
C9 C8 C7 121.7(6) . . ?
C9 C8 H8 119.1 . . ?
C7 C8 H8 119.1 . . ?
C8 C9 C10 121.7(6) . . ?
C8 C9 H9 119.1 . . ?
C10 C9 H9 119.1 . . ?
C9 C10 C11 118.1(6) . . ?
C9 C10 H10 120.9 . . ?
C11 C10 H10 120.9 . . ?
C10 C11 C12 120.1(6) . . ?
C10 C11 H11 120.0 . . ?
C12 C11 H11 120.0 . . ?
C11 C12 C7 121.9(5) . . ?
C11 C12 H12 119.1 . . ?
C7 C12 H12 119.1 . . ?
C1 N1 C4 110.7(3) . . ?
C1 N1 S1 120.4(3) . . ?
C4 N1 S1 120.4(3) . . ?
O2 S1 O3 118.1(2) . . ?
O2 S1 N1 110.0(2) . . ?
O3 S1 N1 107.58(19) . . ?
O2 S1 C13 106.1(2) . . ?
O3 S1 C13 108.1(2) . . ?
N1 S1 C13 106.3(2) . . ?
C14 C13 C15 110.4(4) . . ?
C14 C13 C16 110.6(4) . . ?
C15 C13 C16 110.1(4) . . ?
C14 C13 S1 109.1(3) . . ?
C15 C13 S1 106.9(3) . . ?
C16 C13 S1 109.7(3) . . ?
C13 C14 H14A 109.5 . . ?
C13 C14 H14B 109.5 . . ?
H14A C14 H14B 109.5 . . ?
C13 C14 H14C 109.5 . . ?
H14A C14 H14C 109.5 . . ?
H14B C14 H14C 109.5 . . ?
C13 C15 H15A 109.5 . . ?
C13 C15 H15B 109.5 . . ?
H15A C15 H15B 109.5 . . ?
C13 C15 H15C 109.5 . . ?
H15A C15 H15C 109.5 . . ?
H15B C15 H15C 109.5 . . ?
C13 C16 H16A 109.5 . . ?
C13 C16 H16B 109.5 . . ?
H16A C16 H16B 109.5 . . ?
C13 C16 H16C 109.5 . . ?
H16A C16 H16C 109.5 . . ?
H16B C16 H16C 109.5 . . ?

loop_
_geom_bond_atom_site_label_1
_geom_bond_atom_site_label_2
_geom_bond_distance
_geom_bond_site_symmetry_2
_geom_bond_publ_flag
C1 N1 1.476(5) . ?
C1 C2 1.500(6) . ?
C1 H1A 0.9700 . ?
C1 H1B 0.9700 . ?
C2 O1 1.413(6) . ?
C2 C3 1.478(7) . ?
C2 H2 0.9800 . ?
O1 H1 0.8200 . ?
C3 C4 1.536(6) . ?
C3 H3A 0.9700 . ?
C3 H3B 0.9700 . ?
C4 C5 1.517(6) . ?
C4 N1 1.520(5) . ?
C4 H4 0.9800 . ?
C5 C6 1.516(6) . ?
C5 H5A 0.9700 . ?
C5 H5B 0.9700 . ?
C6 C7 1.512(7) . ?
C6 H6A 0.9700 . ?
C6 H6B 0.9700 . ?
C7 C8 1.383(6) . ?
C7 C12 1.384(7) . ?
C8 C9 1.355(8) . ?
C8 H8 0.9300 . ?
C9 C10 1.366(9) . ?
C9 H9 0.9300 . ?
C10 C11 1.377(8) . ?
C10 H10 0.9300 . ?
C11 C12 1.380(7) . ?
C11 H11 0.9300 . ?
C12 H12 0.9300 . ?
N1 S1 1.627(4) . ?
S1 O2 1.444(3) . ?
S1 O3 1.445(3) . ?
S1 C13 1.801(4) . ?
C13 C14 1.514(6) . ?
C13 C15 1.520(6) . ?
C13 C16 1.530(6) . ?
C14 H14A 0.9600 . ?
C14 H14B 0.9600 . ?
C14 H14C 0.9600 . ?
C15 H15A 0.9600 . ?
C15 H15B 0.9600 . ?
C15 H15C 0.9600 . ?
C16 H16A 0.9600 . ?
C16 H16B 0.9600 . ?
C16 H16C 0.9600 . ?

loop_
_cod_related_entry_id
_cod_related_entry_database
_cod_related_entry_code
1 ChemSpider 30659054
